data_7120871
loop_
_publ_author_name
'Das, Uttam Kumar'
'Shimon, Linda'
'Milstein, David'

_publ_section_title
;
 Imidazoles Synthesis by Transition Metal Free, Base&#x2010;Mediated
 Deaminative Coupling of Benzylamines and Nitriles
;
_journal_name_full 'Chemical Communications'
_journal_paper_doi 10.1039/C7CC08322J
_journal_year 2017
_chemical_formula_moiety 'C15 H20 N2'
_chemical_formula_sum 'C15 H20 N2'
_chemical_formula_weight 228.33
_space_group_crystal_system monoclinic
_space_group_IT_number 14
_space_group_name_Hall '-P 2ybc'
_space_group_name_H-M_alt 'P 1 21/c 1'
_symmetry_space_group_name_Hall '-P 2ybc'
_symmetry_space_group_name_H-M 'P 1 21/c 1'
_atom_sites_solution_hydrogens mixed
_audit_creation_method SHELXL-2016/4
_audit_update_record
;
2017-08-03 deposited with the CCDC.
2017-11-14 downloaded from the CCDC.
;
_cell_angle_alpha 90
_cell_angle_beta 98.7934(13)
_cell_angle_gamma 90
_cell_formula_units_Z 12
_cell_length_a 14.2280(2)
_cell_length_b 28.0486(5)
_cell_length_c 10.06860(15)
_cell_measurement_reflns_used 17643
_cell_measurement_temperature 100(2)
_cell_measurement_theta_max 79.5650
_cell_measurement_theta_min 4.4500
_cell_volume 3970.90(11)
_computing_cell_refinement 'CrysAlisPro 1.171.39.22a (Rigaku OD, 2015)'
_computing_data_collection 'CrysAlisPro 1.171.39.22a (Rigaku OD, 2015)'
_computing_data_reduction 'CrysAlisPro 1.171.39.22a (Rigaku OD, 2015)'
_computing_structure_refinement 'SHELXL-2016/4 (Sheldrick, 2016)'
_computing_structure_solution 'SHELXT-2016/4 (Sheldrick, 2016)'
_diffrn_ambient_temperature 100(2)
_diffrn_measured_fraction_theta_full 0.998
_diffrn_measured_fraction_theta_max 0.995
_diffrn_measurement_device_type 'Rigaku XtaLAB Pro: Kappa dual home/near'
_diffrn_measurement_method 'omega scans'
_diffrn_radiation_type CuK\a
_diffrn_radiation_wavelength 1.54184
_diffrn_reflns_av_R_equivalents 0.0443
_diffrn_reflns_av_unetI/netI 0.0276
_diffrn_reflns_Laue_measured_fraction_full 0.998
_diffrn_reflns_Laue_measured_fraction_max 0.995
_diffrn_reflns_limit_h_max 17
_diffrn_reflns_limit_h_min -17
_diffrn_reflns_limit_k_max 35
_diffrn_reflns_limit_k_min -34
_diffrn_reflns_limit_l_max 12
_diffrn_reflns_limit_l_min -12
_diffrn_reflns_number 50218
_diffrn_reflns_point_group_measured_fraction_full 0.998
_diffrn_reflns_point_group_measured_fraction_max 0.995
_diffrn_reflns_theta_full 67.684
_diffrn_reflns_theta_max 74.504
_diffrn_reflns_theta_min 4.453
_diffrn_source 'fine-focus sealed X-ray tube'
_exptl_absorpt_coefficient_mu 0.516
_exptl_absorpt_correction_T_max 1.00000
_exptl_absorpt_correction_T_min 0.44165
_exptl_absorpt_correction_type multi-scan
_exptl_absorpt_process_details
;
CrysAlisPro 1.171.39.22a (Rigaku Oxford Diffraction, 2015)
Empirical absorption correction using spherical harmonics,
 implemented in SCALE3 ABSPACK scaling algorithm.
;
_exptl_crystal_colour colourless
_exptl_crystal_density_diffrn 1.146
_exptl_crystal_description prism
_exptl_crystal_F_000 1488
_exptl_crystal_size_max 0.303
_exptl_crystal_size_mid 0.087
_exptl_crystal_size_min 0.075
_refine_diff_density_max 0.396
_refine_diff_density_min -0.234
_refine_diff_density_rms 0.053
_refine_ls_extinction_method none
_refine_ls_goodness_of_fit_ref 1.054
_refine_ls_hydrogen_treatment mixed
_refine_ls_matrix_type full
_refine_ls_number_parameters 484
_refine_ls_number_reflns 8088
_refine_ls_number_restraints 0
_refine_ls_restrained_S_all 1.054
_refine_ls_R_factor_all 0.0582
_refine_ls_R_factor_gt 0.0544
_refine_ls_shift/su_max 0.001
_refine_ls_shift/su_mean 0.000
_refine_ls_structure_factor_coef Fsqd
_refine_ls_weighting_details 'w=1/[\s^2^(Fo^2^)+(0.0991P)^2^+1.2128P] where P=(Fo^2^+2Fc^2^)/3'
_refine_ls_weighting_scheme calc
_refine_ls_wR_factor_gt 0.1583
_refine_ls_wR_factor_ref 0.1622
_reflns_Friedel_coverage 0.000
_reflns_number_gt 7298
_reflns_number_total 8088
_reflns_threshold_expression 'I > 2\s(I)'
_cod_data_source_file c7cc08322j2.cif
_cod_data_source_block m2011
_cod_original_cell_volume 3970.89(11)
_cod_database_code 7120871
_shelx_shelxl_version_number 2016/4
_shelx_space_group_comment
;
The symmetry employed for this shelxl refinement is uniquely defined
by the following loop, which should always be used as a source of
symmetry information in preference to the above space-group names.
They are only intended as comments.
;
_shelx_estimated_absorpt_t_min 0.859
_shelx_estimated_absorpt_t_max 0.962

loop_
_space_group_symop_operation_xyz
'x, y, z'
'-x, y+1/2, -z+1/2'
'-x, -y, -z'
'x, -y-1/2, z-1/2'

loop_
_atom_site_label
_atom_site_type_symbol
_atom_site_fract_x
_atom_site_fract_y
_atom_site_fract_z
_atom_site_U_iso_or_equiv
_atom_site_adp_type
_atom_site_occupancy
_atom_site_site_symmetry_order
_atom_site_calc_flag
_atom_site_refinement_flags_posn
_atom_site_refinement_flags_adp
N1 N 0.68154(7) 0.39936(4) 0.90057(10) 0.0150(2) Uani 1 1 d . .
H1N H 0.6717(11) 0.4101(6) 0.9850(17) 0.022(4) Uiso 1 1 d . .
N2 N 0.66331(7) 0.39313(4) 0.67900(10) 0.0155(2) Uani 1 1 d . .
C1 C 0.79159(9) 0.33542(4) 0.64970(12) 0.0180(3) Uani 1 1 d . .
C2 C 0.74450(9) 0.31699(5) 0.52829(12) 0.0203(3) Uani 1 1 d . .
H2A H 0.678477 0.322997 0.502960 0.024 Uiso 1 1 calc R U
C3 C 0.79253(10) 0.29004(5) 0.44404(13) 0.0237(3) Uani 1 1 d . .
H3 H 0.759291 0.277818 0.362110 0.028 Uiso 1 1 calc R U
C4 C 0.88925(10) 0.28100(5) 0.47972(13) 0.0247(3) Uani 1 1 d . .
H4 H 0.922370 0.262822 0.422064 0.030 Uiso 1 1 calc R U
C5 C 0.93689(10) 0.29865(5) 0.59979(14) 0.0247(3) Uani 1 1 d . .
H5A H 1.002741 0.292185 0.625015 0.030 Uiso 1 1 calc R U
C6 C 0.88905(9) 0.32578(5) 0.68376(13) 0.0216(3) Uani 1 1 d . .
H6A H 0.922851 0.337963 0.765381 0.026 Uiso 1 1 calc R U
C7 C 0.73948(8) 0.36462(4) 0.73593(12) 0.0162(2) Uani 1 1 d . .
C8 C 0.75153(8) 0.36820(4) 0.87333(12) 0.0158(2) Uani 1 1 d . .
C9 C 0.63063(8) 0.41347(4) 0.78149(11) 0.0150(2) Uani 1 1 d . .
C10 C 0.82171(9) 0.34539(5) 0.98106(12) 0.0194(3) Uani 1 1 d . .
H10 H 0.849700 0.317405 0.939584 0.023 Uiso 1 1 calc R U
C11 C 0.90364(10) 0.37927(5) 1.03217(15) 0.0315(3) Uani 1 1 d . .
H11A H 0.935384 0.389184 0.956885 0.047 Uiso 1 1 calc R U
H11B H 0.949383 0.362919 1.099649 0.047 Uiso 1 1 calc R U
H11C H 0.878615 0.407408 1.072686 0.047 Uiso 1 1 calc R U
C12 C 0.77530(11) 0.32657(6) 1.09766(14) 0.0315(3) Uani 1 1 d . .
H12A H 0.753332 0.353441 1.147051 0.047 Uiso 1 1 calc R U
H12B H 0.821760 0.307867 1.158184 0.047 Uiso 1 1 calc R U
H12C H 0.721004 0.306326 1.062618 0.047 Uiso 1 1 calc R U
C13 C 0.55049(9) 0.44872(5) 0.77121(12) 0.0194(3) Uani 1 1 d . .
H13 H 0.579250 0.481040 0.789352 0.023 Uiso 1 1 calc R U
C14 C 0.49335(10) 0.44964(5) 0.62973(13) 0.0272(3) Uani 1 1 d . .
H14A H 0.535152 0.458669 0.565052 0.041 Uiso 1 1 calc R U
H14B H 0.441648 0.472909 0.626332 0.041 Uiso 1 1 calc R U
H14C H 0.466615 0.417949 0.607116 0.041 Uiso 1 1 calc R U
C15 C 0.48596(10) 0.43972(6) 0.87512(14) 0.0360(4) Uani 1 1 d . .
H15A H 0.456880 0.408105 0.860472 0.054 Uiso 1 1 calc R U
H15B H 0.435991 0.464056 0.866816 0.054 Uiso 1 1 calc R U
H15C H 0.523268 0.441162 0.965296 0.054 Uiso 1 1 calc R U
N3 N 0.67813(7) 0.43215(4) 0.41042(10) 0.0157(2) Uani 1 1 d . .
H3N H 0.6717(11) 0.4206(6) 0.4942(17) 0.023(4) Uiso 1 1 d . .
N4 N 0.65435(7) 0.43667(4) 0.18812(10) 0.0167(2) Uani 1 1 d . .
C16 C 0.78338(9) 0.49298(4) 0.15082(11) 0.0165(2) Uani 1 1 d . .
C17 C 0.73552(9) 0.51022(4) 0.02839(12) 0.0183(3) Uani 1 1 d . .
H17 H 0.669624 0.503719 0.003850 0.022 Uiso 1 1 calc R U
C18 C 0.78252(9) 0.53662(5) -0.05779(12) 0.0214(3) Uani 1 1 d . .
H18 H 0.748782 0.547884 -0.140562 0.026 Uiso 1 1 calc R U
C19 C 0.87900(10) 0.54665(5) -0.02321(13) 0.0233(3) Uani 1 1 d . .
H19 H 0.911236 0.564858 -0.081843 0.028 Uiso 1 1 calc R U
C20 C 0.92765(9) 0.52980(5) 0.09764(13) 0.0236(3) Uani 1 1 d . .
H20 H 0.993417 0.536674 0.121924 0.028 Uiso 1 1 calc R U
C21 C 0.88091(9) 0.50298(5) 0.18334(12) 0.0202(3) Uani 1 1 d . .
H21 H 0.915366 0.491236 0.265058 0.024 Uiso 1 1 calc R U
C22 C 0.73227(8) 0.46491(4) 0.24032(12) 0.0155(2) Uani 1 1 d . .
C23 C 0.74742(8) 0.46240(4) 0.37824(11) 0.0156(2) Uani 1 1 d . .
C24 C 0.62406(8) 0.41773(4) 0.29464(11) 0.0163(2) Uani 1 1 d . .
C25 C 0.81857(9) 0.48596(5) 0.48311(12) 0.0195(3) Uani 1 1 d . .
H25 H 0.845825 0.513668 0.439416 0.023 Uiso 1 1 calc R U
C26 C 0.90113(10) 0.45238(6) 0.53476(15) 0.0324(3) Uani 1 1 d . .
H26A H 0.876624 0.424412 0.576708 0.049 Uiso 1 1 calc R U
H26B H 0.947037 0.469115 0.601168 0.049 Uiso 1 1 calc R U
H26C H 0.932504 0.442153 0.459431 0.049 Uiso 1 1 calc R U
C27 C 0.77324(11) 0.50551(6) 0.60011(13) 0.0319(3) Uani 1 1 d . .
H27A H 0.718652 0.525566 0.565103 0.048 Uiso 1 1 calc R U
H27B H 0.820114 0.524543 0.658983 0.048 Uiso 1 1 calc R U
H27C H 0.751903 0.478938 0.651244 0.048 Uiso 1 1 calc R U
C28 C 0.53902(9) 0.38610(4) 0.29488(12) 0.0188(3) Uani 1 1 d . .
H28 H 0.540291 0.374212 0.388779 0.023 Uiso 1 1 calc R U
C29 C 0.54151(10) 0.34289(5) 0.20472(14) 0.0290(3) Uani 1 1 d . .
H29A H 0.544216 0.353425 0.112577 0.044 Uiso 1 1 calc R U
H29B H 0.484100 0.323715 0.206198 0.044 Uiso 1 1 calc R U
H29C H 0.597823 0.323633 0.237163 0.044 Uiso 1 1 calc R U
C30 C 0.44635(9) 0.41406(5) 0.25635(13) 0.0255(3) Uani 1 1 d . .
H30A H 0.444067 0.440371 0.319811 0.038 Uiso 1 1 calc R U
H30B H 0.392019 0.392815 0.259281 0.038 Uiso 1 1 calc R U
H30C H 0.443686 0.426873 0.165298 0.038 Uiso 1 1 calc R U
N5 N 0.67317(7) 0.73666(4) -0.09053(10) 0.0145(2) Uani 1 1 d . .
H5N H 0.6654(11) 0.7460(6) -0.0066(16) 0.022(4) Uiso 1 1 d . .
N6 N 0.65865(7) 0.73375(4) -0.31254(9) 0.0157(2) Uani 1 1 d . .
C31 C 0.77842(9) 0.67140(4) -0.34327(12) 0.0171(3) Uani 1 1 d . .
C32 C 0.72886(9) 0.64974(5) -0.45791(12) 0.0203(3) Uani 1 1 d . .
H32 H 0.661750 0.653196 -0.477579 0.024 Uiso 1 1 calc R U
C33 C 0.77633(11) 0.62315(5) -0.54385(13) 0.0257(3) Uani 1 1 d . .
H33 H 0.741785 0.609029 -0.622214 0.031 Uiso 1 1 calc R U
C34 C 0.87446(11) 0.61731(5) -0.51474(14) 0.0272(3) Uani 1 1 d . .
H34 H 0.907116 0.599339 -0.573378 0.033 Uiso 1 1 calc R U
C35 C 0.92427(10) 0.63778(5) -0.40008(14) 0.0263(3) Uani 1 1 d . .
H35 H 0.991090 0.633330 -0.379257 0.032 Uiso 1 1 calc R U
C36 C 0.87699(9) 0.66487(5) -0.31505(13) 0.0219(3) Uani 1 1 d . .
H36 H 0.911976 0.679065 -0.237122 0.026 Uiso 1 1 calc R U
C37 C 0.72781(8) 0.70125(4) -0.25665(12) 0.0151(2) Uani 1 1 d . .
C38 C 0.73716(8) 0.70263(4) -0.11937(11) 0.0146(2) Uani 1 1 d . .
C39 C 0.62784(8) 0.75459(4) -0.20883(11) 0.0155(2) Uani 1 1 d . .
C40 C 0.79729(9) 0.67363(5) -0.01396(12) 0.0202(3) Uani 1 1 d . .
H40 H 0.828272 0.648111 -0.061476 0.024 Uiso 1 1 calc R U
C41 C 0.87658(11) 0.70300(6) 0.06629(16) 0.0373(4) Uani 1 1 d . .
H41A H 0.915677 0.717393 0.004841 0.056 Uiso 1 1 calc R U
H41B H 0.916294 0.682283 0.130257 0.056 Uiso 1 1 calc R U
H41C H 0.848738 0.728201 0.115353 0.056 Uiso 1 1 calc R U
C42 C 0.73733(11) 0.64875(5) 0.07947(14) 0.0318(3) Uani 1 1 d . .
H42A H 0.711007 0.672635 0.134571 0.048 Uiso 1 1 calc R U
H42B H 0.777345 0.626439 0.137984 0.048 Uiso 1 1 calc R U
H42C H 0.685269 0.631261 0.025635 0.048 Uiso 1 1 calc R U
C43 C 0.55656(9) 0.79448(5) -0.21824(12) 0.0197(3) Uani 1 1 d . .
H43 H 0.593085 0.825062 -0.207940 0.024 Uiso 1 1 calc R U
C44 C 0.49396(10) 0.79571(5) -0.35537(12) 0.0245(3) Uani 1 1 d . .
H44A H 0.534036 0.799168 -0.425763 0.037 Uiso 1 1 calc R U
H44B H 0.450042 0.822761 -0.359146 0.037 Uiso 1 1 calc R U
H44C H 0.457584 0.765989 -0.369334 0.037 Uiso 1 1 calc R U
C45 C 0.49502(9) 0.79294(5) -0.10747(12) 0.0228(3) Uani 1 1 d . .
H45A H 0.455025 0.764334 -0.118075 0.034 Uiso 1 1 calc R U
H45B H 0.454539 0.821361 -0.113143 0.034 Uiso 1 1 calc R U
H45C H 0.535824 0.792130 -0.019777 0.034 Uiso 1 1 calc R U

loop_
_atom_site_aniso_label
_atom_site_aniso_U_11
_atom_site_aniso_U_22
_atom_site_aniso_U_33
_atom_site_aniso_U_23
_atom_site_aniso_U_13
_atom_site_aniso_U_12
N1 0.0157(5) 0.0184(5) 0.0109(5) -0.0003(4) 0.0017(4) 0.0006(4)
N2 0.0148(5) 0.0201(5) 0.0116(5) 0.0010(4) 0.0019(4) -0.0003(4)
C1 0.0191(6) 0.0212(6) 0.0142(6) 0.0025(4) 0.0044(4) 0.0003(5)
C2 0.0207(6) 0.0252(6) 0.0154(6) 0.0003(5) 0.0041(5) 0.0014(5)
C3 0.0290(7) 0.0269(7) 0.0161(6) -0.0013(5) 0.0066(5) -0.0009(5)
C4 0.0284(7) 0.0254(7) 0.0231(6) -0.0009(5) 0.0130(5) 0.0030(5)
C5 0.0202(6) 0.0298(7) 0.0253(7) 0.0014(5) 0.0076(5) 0.0043(5)
C6 0.0196(6) 0.0277(7) 0.0181(6) 0.0001(5) 0.0048(5) 0.0009(5)
C7 0.0151(5) 0.0194(6) 0.0140(6) 0.0014(4) 0.0021(4) -0.0005(4)
C8 0.0156(5) 0.0187(6) 0.0134(6) 0.0013(4) 0.0029(4) -0.0006(4)
C9 0.0145(5) 0.0192(6) 0.0114(5) 0.0005(4) 0.0018(4) -0.0021(4)
C10 0.0209(6) 0.0238(6) 0.0132(6) 0.0014(4) 0.0013(4) 0.0051(5)
C11 0.0252(7) 0.0373(8) 0.0282(7) -0.0066(6) -0.0085(6) 0.0039(6)
C12 0.0388(8) 0.0400(8) 0.0177(6) 0.0113(6) 0.0105(6) 0.0156(6)
C13 0.0195(6) 0.0225(6) 0.0157(6) 0.0000(4) 0.0014(5) 0.0039(5)
C14 0.0244(7) 0.0385(8) 0.0180(6) 0.0019(5) 0.0008(5) 0.0098(6)
C15 0.0283(7) 0.0599(10) 0.0221(7) 0.0084(6) 0.0108(6) 0.0186(7)
N3 0.0161(5) 0.0206(5) 0.0103(5) 0.0001(4) 0.0021(4) -0.0012(4)
N4 0.0159(5) 0.0219(5) 0.0120(5) -0.0009(4) 0.0010(4) -0.0025(4)
C16 0.0185(6) 0.0189(6) 0.0128(5) -0.0022(4) 0.0047(4) -0.0003(4)
C17 0.0178(6) 0.0231(6) 0.0140(6) -0.0022(4) 0.0031(4) 0.0005(5)
C18 0.0251(6) 0.0249(6) 0.0151(6) 0.0010(5) 0.0063(5) 0.0032(5)
C19 0.0256(7) 0.0247(7) 0.0220(6) 0.0015(5) 0.0115(5) -0.0011(5)
C20 0.0196(6) 0.0290(7) 0.0233(6) -0.0015(5) 0.0073(5) -0.0035(5)
C21 0.0185(6) 0.0267(7) 0.0155(6) -0.0006(5) 0.0031(5) -0.0010(5)
C22 0.0142(5) 0.0188(6) 0.0134(5) -0.0018(4) 0.0019(4) -0.0006(4)
C23 0.0154(5) 0.0191(6) 0.0126(5) -0.0008(4) 0.0027(4) -0.0003(4)
C24 0.0158(5) 0.0211(6) 0.0117(5) -0.0004(4) 0.0009(4) -0.0001(4)
C25 0.0220(6) 0.0237(6) 0.0122(5) -0.0017(4) 0.0004(4) -0.0061(5)
C26 0.0259(7) 0.0367(8) 0.0303(7) 0.0069(6) -0.0098(6) -0.0053(6)
C27 0.0414(8) 0.0391(8) 0.0172(6) -0.0107(6) 0.0111(6) -0.0179(7)
C28 0.0188(6) 0.0233(6) 0.0143(5) 0.0011(4) 0.0021(4) -0.0030(5)
C29 0.0288(7) 0.0290(7) 0.0302(7) -0.0074(5) 0.0075(5) -0.0087(6)
C30 0.0198(6) 0.0333(7) 0.0232(6) 0.0052(5) 0.0025(5) -0.0011(5)
N5 0.0153(5) 0.0194(5) 0.0090(5) -0.0005(4) 0.0021(4) 0.0011(4)
N6 0.0160(5) 0.0203(5) 0.0108(5) 0.0007(4) 0.0026(4) 0.0026(4)
C31 0.0215(6) 0.0193(6) 0.0117(5) 0.0026(4) 0.0068(4) 0.0024(5)
C32 0.0236(6) 0.0230(6) 0.0146(6) 0.0004(5) 0.0038(5) 0.0045(5)
C33 0.0356(7) 0.0260(7) 0.0167(6) -0.0028(5) 0.0082(5) 0.0044(5)
C34 0.0341(7) 0.0267(7) 0.0245(7) -0.0005(5) 0.0158(6) 0.0066(6)
C35 0.0236(7) 0.0291(7) 0.0289(7) 0.0008(5) 0.0124(5) 0.0049(5)
C36 0.0205(6) 0.0262(7) 0.0201(6) 0.0003(5) 0.0068(5) 0.0013(5)
C37 0.0143(5) 0.0181(6) 0.0130(5) 0.0015(4) 0.0028(4) 0.0014(4)
C38 0.0136(5) 0.0180(6) 0.0124(5) 0.0005(4) 0.0020(4) 0.0010(4)
C39 0.0148(5) 0.0209(6) 0.0109(5) 0.0000(4) 0.0020(4) 0.0006(4)
C40 0.0237(6) 0.0246(6) 0.0116(5) 0.0009(4) 0.0004(4) 0.0081(5)
C41 0.0291(8) 0.0450(9) 0.0320(8) -0.0081(6) -0.0132(6) 0.0093(7)
C42 0.0446(9) 0.0333(8) 0.0208(7) 0.0105(6) 0.0150(6) 0.0161(6)
C43 0.0211(6) 0.0246(6) 0.0133(6) 0.0000(4) 0.0024(5) 0.0057(5)
C44 0.0256(7) 0.0313(7) 0.0159(6) 0.0019(5) 0.0008(5) 0.0098(5)
C45 0.0229(6) 0.0291(7) 0.0171(6) 0.0016(5) 0.0050(5) 0.0059(5)

loop_
_atom_type_symbol
_atom_type_description
_atom_type_scat_dispersion_real
_atom_type_scat_dispersion_imag
_atom_type_scat_source
C C 0.0181 0.0091 'International Tables Vol C Tables 4.2.6.8 and 6.1.1.4'
H H 0.0000 0.0000 'International Tables Vol C Tables 4.2.6.8 and 6.1.1.4'
N N 0.0311 0.0180 'International Tables Vol C Tables 4.2.6.8 and 6.1.1.4'

loop_
_geom_angle_atom_site_label_1
_geom_angle_atom_site_label_2
_geom_angle_atom_site_label_3
_geom_angle
C9 N1 C8 108.13(10)
C9 N1 H1N 125.0(10)
C8 N1 H1N 126.8(10)
C9 N2 C7 105.64(10)
C2 C1 C6 117.74(11)
C2 C1 C7 120.19(11)
C6 C1 C7 122.05(11)
C3 C2 C1 121.26(12)
C3 C2 H2A 119.4
C1 C2 H2A 119.4
C2 C3 C4 120.02(12)
C2 C3 H3 120.0
C4 C3 H3 120.0
C5 C4 C3 119.55(12)
C5 C4 H4 120.2
C3 C4 H4 120.2
C4 C5 C6 120.47(12)
C4 C5 H5A 119.8
C6 C5 H5A 119.8
C5 C6 C1 120.95(12)
C5 C6 H6A 119.5
C1 C6 H6A 119.5
C8 C7 N2 109.96(10)
C8 C7 C1 129.68(11)
N2 C7 C1 120.33(10)
C7 C8 N1 105.28(10)
C7 C8 C10 131.65(11)
N1 C8 C10 123.07(10)
N2 C9 N1 110.99(10)
N2 C9 C13 125.71(10)
N1 C9 C13 123.27(10)
C8 C10 C12 112.64(11)
C8 C10 C11 111.51(11)
C12 C10 C11 110.66(11)
C8 C10 H10 107.2
C12 C10 H10 107.2
C11 C10 H10 107.2
C10 C11 H11A 109.5
C10 C11 H11B 109.5
H11A C11 H11B 109.5
C10 C11 H11C 109.5
H11A C11 H11C 109.5
H11B C11 H11C 109.5
C10 C12 H12A 109.5
C10 C12 H12B 109.5
H12A C12 H12B 109.5
C10 C12 H12C 109.5
H12A C12 H12C 109.5
H12B C12 H12C 109.5
C9 C13 C15 112.14(11)
C9 C13 C14 111.45(10)
C15 C13 C14 110.75(11)
C9 C13 H13 107.4
C15 C13 H13 107.4
C14 C13 H13 107.4
C13 C14 H14A 109.5
C13 C14 H14B 109.5
H14A C14 H14B 109.5
C13 C14 H14C 109.5
H14A C14 H14C 109.5
H14B C14 H14C 109.5
C13 C15 H15A 109.5
C13 C15 H15B 109.5
H15A C15 H15B 109.5
C13 C15 H15C 109.5
H15A C15 H15C 109.5
H15B C15 H15C 109.5
C24 N3 C23 108.30(10)
C24 N3 H3N 124.1(10)
C23 N3 H3N 127.4(10)
C24 N4 C22 105.06(10)
C17 C16 C21 117.80(11)
C17 C16 C22 120.34(11)
C21 C16 C22 121.85(11)
C18 C17 C16 121.25(11)
C18 C17 H17 119.4
C16 C17 H17 119.4
C17 C18 C19 120.16(12)
C17 C18 H18 119.9
C19 C18 H18 119.9
C20 C19 C18 119.41(12)
C20 C19 H19 120.3
C18 C19 H19 120.3
C19 C20 C21 120.48(12)
C19 C20 H20 119.8
C21 C20 H20 119.8
C20 C21 C16 120.89(12)
C20 C21 H21 119.6
C16 C21 H21 119.6
C23 C22 N4 110.11(10)
C23 C22 C16 129.13(11)
N4 C22 C16 120.74(10)
C22 C23 N3 105.20(10)
C22 C23 C25 132.34(11)
N3 C23 C25 122.45(10)
N4 C24 N3 111.34(10)
N4 C24 C28 126.85(10)
N3 C24 C28 121.76(10)
C23 C25 C27 112.44(11)
C23 C25 C26 111.57(11)
C27 C25 C26 110.52(11)
C23 C25 H25 107.3
C27 C25 H25 107.3
C26 C25 H25 107.3
C25 C26 H26A 109.5
C25 C26 H26B 109.5
H26A C26 H26B 109.5
C25 C26 H26C 109.5
H26A C26 H26C 109.5
H26B C26 H26C 109.5
C25 C27 H27A 109.5
C25 C27 H27B 109.5
H27A C27 H27B 109.5
C25 C27 H27C 109.5
H27A C27 H27C 109.5
H27B C27 H27C 109.5
C24 C28 C29 112.24(10)
C24 C28 C30 111.09(10)
C29 C28 C30 110.80(11)
C24 C28 H28 107.5
C29 C28 H28 107.5
C30 C28 H28 107.5
C28 C29 H29A 109.5
C28 C29 H29B 109.5
H29A C29 H29B 109.5
C28 C29 H29C 109.5
H29A C29 H29C 109.5
H29B C29 H29C 109.5
C28 C30 H30A 109.5
C28 C30 H30B 109.5
H30A C30 H30B 109.5
C28 C30 H30C 109.5
H30A C30 H30C 109.5
H30B C30 H30C 109.5
C39 N5 C38 108.12(10)
C39 N5 H5N 126.8(10)
C38 N5 H5N 125.0(10)
C39 N6 C37 105.52(9)
C32 C31 C36 118.34(11)
C32 C31 C37 120.37(11)
C36 C31 C37 121.28(11)
C33 C32 C31 120.99(12)
C33 C32 H32 119.5
C31 C32 H32 119.5
C34 C33 C32 119.89(13)
C34 C33 H33 120.1
C32 C33 H33 120.1
C35 C34 C33 119.75(12)
C35 C34 H34 120.1
C33 C34 H34 120.1
C34 C35 C36 120.36(13)
C34 C35 H35 119.8
C36 C35 H35 119.8
C35 C36 C31 120.65(12)
C35 C36 H36 119.7
C31 C36 H36 119.7
C38 C37 N6 110.03(10)
C38 C37 C31 129.25(11)
N6 C37 C31 120.71(10)
C37 C38 N5 105.46(10)
C37 C38 C40 131.08(11)
N5 C38 C40 123.39(10)
N6 C39 N5 110.87(10)
N6 C39 C43 125.35(10)
N5 C39 C43 123.71(10)
C38 C40 C41 112.23(11)
C38 C40 C42 111.80(11)
C41 C40 C42 110.93(12)
C38 C40 H40 107.2
C41 C40 H40 107.2
C42 C40 H40 107.2
C40 C41 H41A 109.5
C40 C41 H41B 109.5
H41A C41 H41B 109.5
C40 C41 H41C 109.5
H41A C41 H41C 109.5
H41B C41 H41C 109.5
C40 C42 H42A 109.5
C40 C42 H42B 109.5
H42A C42 H42B 109.5
C40 C42 H42C 109.5
H42A C42 H42C 109.5
H42B C42 H42C 109.5
C39 C43 C45 113.03(10)
C39 C43 C44 111.65(10)
C45 C43 C44 110.05(10)
C39 C43 H43 107.3
C45 C43 H43 107.3
C44 C43 H43 107.3
C43 C44 H44A 109.5
C43 C44 H44B 109.5
H44A C44 H44B 109.5
C43 C44 H44C 109.5
H44A C44 H44C 109.5
H44B C44 H44C 109.5
C43 C45 H45A 109.5
C43 C45 H45B 109.5
H45A C45 H45B 109.5
C43 C45 H45C 109.5
H45A C45 H45C 109.5
H45B C45 H45C 109.5

loop_
_geom_bond_atom_site_label_1
_geom_bond_atom_site_label_2
_geom_bond_distance
N1 C9 1.3614(14)
N1 C8 1.3834(15)
N1 H1N 0.933(17)
N2 C9 1.3241(15)
N2 C7 1.3973(15)
C1 C2 1.4001(17)
C1 C6 1.4030(17)
C1 C7 1.4735(16)
C2 C3 1.3911(18)
C2 H2A 0.9500
C3 C4 1.3915(19)
C3 H3 0.9500
C4 C5 1.3840(19)
C4 H4 0.9500
C5 C6 1.3903(18)
C5 H5A 0.9500
C6 H6A 0.9500
C7 C8 1.3715(17)
C8 C10 1.5006(16)
C9 C13 1.5008(16)
C10 C12 1.5266(18)
C10 C11 1.5308(19)
C10 H10 1.0000
C11 H11A 0.9800
C11 H11B 0.9800
C11 H11C 0.9800
C12 H12A 0.9800
C12 H12B 0.9800
C12 H12C 0.9800
C13 C15 1.5149(18)
C13 C14 1.5286(16)
C13 H13 1.0000
C14 H14A 0.9800
C14 H14B 0.9800
C14 H14C 0.9800
C15 H15A 0.9800
C15 H15B 0.9800
C15 H15C 0.9800
N3 C24 1.3565(15)
N3 C23 1.3763(15)
N3 H3N 0.921(17)
N4 C24 1.3264(15)
N4 C22 1.3981(15)
C16 C17 1.4001(16)
C16 C21 1.4045(17)
C16 C22 1.4700(16)
C17 C18 1.3878(17)
C17 H17 0.9500
C18 C19 1.3923(19)
C18 H18 0.9500
C19 C20 1.3876(19)
C19 H19 0.9500
C20 C21 1.3887(17)
C20 H20 0.9500
C21 H21 0.9500
C22 C23 1.3741(16)
C23 C25 1.4999(16)
C24 C28 1.5008(16)
C25 C27 1.5284(17)
C25 C26 1.5332(19)
C25 H25 1.0000
C26 H26A 0.9800
C26 H26B 0.9800
C26 H26C 0.9800
C27 H27A 0.9800
C27 H27B 0.9800
C27 H27C 0.9800
C28 C29 1.5179(18)
C28 C30 1.5322(17)
C28 H28 1.0000
C29 H29A 0.9800
C29 H29B 0.9800
C29 H29C 0.9800
C30 H30A 0.9800
C30 H30B 0.9800
C30 H30C 0.9800
N5 C39 1.3611(14)
N5 C38 1.3802(15)
N5 H5N 0.907(16)
N6 C39 1.3282(15)
N6 C37 1.3951(15)
C31 C32 1.3963(17)
C31 C36 1.3997(17)
C31 C37 1.4740(16)
C32 C33 1.3928(17)
C32 H32 0.9500
C33 C34 1.392(2)
C33 H33 0.9500
C34 C35 1.384(2)
C34 H34 0.9500
C35 C36 1.3925(18)
C35 H35 0.9500
C36 H36 0.9500
C37 C38 1.3687(17)
C38 C40 1.4975(16)
C39 C43 1.5034(16)
C40 C41 1.5251(19)
C40 C42 1.5312(18)
C40 H40 1.0000
C41 H41A 0.9800
C41 H41B 0.9800
C41 H41C 0.9800
C42 H42A 0.9800
C42 H42B 0.9800
C42 H42C 0.9800
C43 C45 1.5201(17)
C43 C44 1.5247(16)
C43 H43 1.0000
C44 H44A 0.9800
C44 H44B 0.9800
C44 H44C 0.9800
C45 H45A 0.9800
C45 H45B 0.9800
C45 H45C 0.9800

loop_
_geom_hbond_atom_site_label_D
_geom_hbond_atom_site_label_H
_geom_hbond_atom_site_label_A
_geom_hbond_distance_DH
_geom_hbond_distance_HA
_geom_hbond_distance_DA
_geom_hbond_angle_DHA
_geom_hbond_site_symmetry_A
N1 H1N N4_$1 0.933(17) 2.226(17) 3.1575(14) 177.7(14) 1_556
N3 H3N N2 0.921(17) 2.034(17) 2.9546(14) 177.1(15) .
N5 H5N N6_$2 0.907(16) 2.051(17) 2.9568(13) 175.7(14) 4_576

loop_
_geom_torsion_atom_site_label_1
_geom_torsion_atom_site_label_2
_geom_torsion_atom_site_label_3
_geom_torsion_atom_site_label_4
_geom_torsion
C6 C1 C2 C3 -0.05(19)
C7 C1 C2 C3 178.84(11)
C1 C2 C3 C4 -0.1(2)
C2 C3 C4 C5 0.5(2)
C3 C4 C5 C6 -0.8(2)
C4 C5 C6 C1 0.7(2)
C2 C1 C6 C5 -0.27(19)
C7 C1 C6 C5 -179.14(12)
C9 N2 C7 C8 0.11(13)
C9 N2 C7 C1 178.36(11)
C2 C1 C7 C8 146.71(13)
C6 C1 C7 C8 -34.5(2)
C2 C1 C7 N2 -31.16(17)
C6 C1 C7 N2 147.68(12)
N2 C7 C8 N1 0.05(13)
C1 C7 C8 N1 -177.99(12)
N2 C7 C8 C10 179.97(12)
C1 C7 C8 C10 1.9(2)
C9 N1 C8 C7 -0.18(13)
C9 N1 C8 C10 179.88(11)
C7 N2 C9 N1 -0.23(13)
C7 N2 C9 C13 177.89(11)
C8 N1 C9 N2 0.26(13)
C8 N1 C9 C13 -177.91(11)
C7 C8 C10 C12 -135.58(14)
N1 C8 C10 C12 44.33(16)
C7 C8 C10 C11 99.29(16)
N1 C8 C10 C11 -80.79(15)
N2 C9 C13 C15 139.10(13)
N1 C9 C13 C15 -42.99(17)
N2 C9 C13 C14 14.29(17)
N1 C9 C13 C14 -167.81(11)
C21 C16 C17 C18 -0.45(18)
C22 C16 C17 C18 -179.74(11)
C16 C17 C18 C19 -0.25(19)
C17 C18 C19 C20 0.3(2)
C18 C19 C20 C21 0.3(2)
C19 C20 C21 C16 -1.0(2)
C17 C16 C21 C20 1.09(19)
C22 C16 C21 C20 -179.63(11)
C24 N4 C22 C23 -0.02(13)
C24 N4 C22 C16 -178.23(11)
C17 C16 C22 C23 -148.15(13)
C21 C16 C22 C23 32.6(2)
C17 C16 C22 N4 29.69(17)
C21 C16 C22 N4 -149.57(12)
N4 C22 C23 N3 0.20(13)
C16 C22 C23 N3 178.22(12)
N4 C22 C23 C25 -178.46(12)
C16 C22 C23 C25 -0.4(2)
C24 N3 C23 C22 -0.30(13)
C24 N3 C23 C25 178.52(11)
C22 N4 C24 N3 -0.18(13)
C22 N4 C24 C28 177.10(11)
C23 N3 C24 N4 0.31(14)
C23 N3 C24 C28 -177.12(11)
C22 C23 C25 C27 135.09(14)
N3 C23 C25 C27 -43.37(16)
C22 C23 C25 C26 -100.08(16)
N3 C23 C25 C26 81.46(14)
N4 C24 C28 C29 54.41(17)
N3 C24 C28 C29 -128.58(12)
N4 C24 C28 C30 -70.26(16)
N3 C24 C28 C30 106.75(13)
C36 C31 C32 C33 -1.39(19)
C37 C31 C32 C33 177.17(11)
C31 C32 C33 C34 1.0(2)
C32 C33 C34 C35 0.3(2)
C33 C34 C35 C36 -1.1(2)
C34 C35 C36 C31 0.7(2)
C32 C31 C36 C35 0.56(19)
C37 C31 C36 C35 -177.99(12)
C39 N6 C37 C38 0.57(13)
C39 N6 C37 C31 -179.79(11)
C32 C31 C37 C38 136.67(13)
C36 C31 C37 C38 -44.82(19)
C32 C31 C37 N6 -42.90(17)
C36 C31 C37 N6 135.61(12)
N6 C37 C38 N5 -0.33(13)
C31 C37 C38 N5 -179.93(12)
N6 C37 C38 C40 176.70(12)
C31 C37 C38 C40 -2.9(2)
C39 N5 C38 C37 -0.04(13)
C39 N5 C38 C40 -177.35(11)
C37 N6 C39 N5 -0.59(13)
C37 N6 C39 C43 176.29(11)
C38 N5 C39 N6 0.41(14)
C38 N5 C39 C43 -176.54(11)
C37 C38 C40 C41 111.13(15)
N5 C38 C40 C41 -72.31(15)
C37 C38 C40 C42 -123.49(14)
N5 C38 C40 C42 53.07(16)
N6 C39 C43 C45 147.66(12)
N5 C39 C43 C45 -35.84(17)
N6 C39 C43 C44 22.95(17)
N5 C39 C43 C44 -160.55(11)
